data_2020188
loop_
_publ_author_name
'Gougeon, P.'
'Potel, M.'
'Sergent, M.'

_publ_section_title
;
 Structure of Rb3Mo15Se17 Containing the New Mo15 Clusters
;
_journal_name_full 'Acta Crystallographica C (39,1983-)'
_journal_page_first 182
_journal_page_last 185
_journal_volume 45
_journal_year 1989
_chemical_formula_sum 'Mo15 Rb3 Se17'
_chemical_name_systematic 'Rb3 Mo15 Se17'
_space_group_IT_number 176
_symmetry_space_group_name_Hall '-P 6c'
_symmetry_space_group_name_H-M 'P 63/m'
_cell_angle_alpha 90
_cell_angle_beta 90
_cell_angle_gamma 120
_cell_formula_units_Z 2
_cell_length_a 9.4842
_cell_length_b 9.4842
_cell_length_c 21.006
_cell_volume 1636.347
_citation_journal_id_ASTM ACSCEE
_cod_data_source_file Gougeon_ACSCEE_1989_1770.cif
_cod_data_source_block Mo15Rb3Se17
_cod_database_code 2020188

loop_
_symmetry_equiv_pos_as_xyz
x,y,z
x-y,x,z+1/2
-y,x-y,z
-x,-y,z+1/2
-x+y,-x,z
y,-x+y,z+1/2
-x,-y,-z
-x+y,-x,-z-1/2
y,-x+y,-z
x,y,-z-1/2
x-y,x,-z
-y,x-y,-z-1/2

loop_
_atom_site_label
_atom_site_type_symbol
_atom_site_fract_x
_atom_site_fract_y
_atom_site_fract_z
_atom_site_occupancy
_atom_site_U_iso_or_equiv
Rb2 Rb 0.3333 0.6667 0.75 1 0.0
Se4 Se 0.3333 0.6667 0.56052 1 0.0
Mo2 Mo 0.68423 0.18028 0.6438 1 0.0
Mo3 Mo 0.5148 0.1623 0.75 1 0.0
Se2 Se 0.62958 -0.00102 0.14243 1 0.0
Se1 Se 0.3319 0.29061 0.95632 1 0.0
Mo1 Mo 0.51704 0.16167 0.53502 1 0.0
Rb1 Rb 0 0 0.36093 1 0.0
Se3 Se 0.7058 0.0354 0.75 1 0.0
